data_8105257
loop_
_publ_author_name
'Hui-Qing, He'
'Fang-Yun, Dong'
'Han-Hui, Zhang'
'Jing-Min, Ye'
'Chun-Can, Tan'
'Xu-Hong, Jiang'
'Zi-Zhao, Zheng'
'Xiao-Jing, Lv'
'Xing-An, Cheng'

_publ_section_title
;
 The crystal structure of a matrine derivative, 13-(methylamine-1-yl)
 carbodithioate matrine, C17H27N3OS2
;
_journal_issue 3
_journal_name_full 'Zeitschrift f\"ur Kristallographie - New Crystal Structures'
_journal_page_first 685
_journal_page_last 687
_journal_paper_doi 10.1515/ncrs-2019-0899
_journal_volume 235
_journal_year 2020
_chemical_absolute_configuration ad
_chemical_formula_moiety 'C17 H27 N3 O S2'
_chemical_formula_sum 'C17 H27 N3 O S2'
_chemical_formula_weight 353.53
_space_group_crystal_system monoclinic
_space_group_IT_number 4
_space_group_name_Hall 'P 2yb'
_space_group_name_H-M_alt 'P 1 21 1'
_atom_sites_solution_hydrogens geom
_atom_sites_solution_primary iterative
_atom_sites_solution_secondary difmap
_cell_angle_alpha 90
_cell_angle_beta 99.2730(10)
_cell_angle_gamma 90
_cell_formula_units_Z 4
_cell_length_a 8.80520(10)
_cell_length_b 10.88600(10)
_cell_length_c 18.6705(2)
_cell_measurement_reflns_used 15270
_cell_measurement_temperature 100.00(10)
_cell_measurement_theta_max 73.5510
_cell_measurement_theta_min 4.7680
_cell_volume 1766.24(3)
_computing_cell_refinement 'CrysAlisPro 1.171.39.33c (Rigaku OD, 2017)'
_computing_data_collection 'CrysAlisPro 1.171.39.33c (Rigaku OD, 2017)'
_computing_data_reduction 'CrysAlisPro 1.171.39.33c (Rigaku OD, 2017)'
_computing_molecular_graphics 'Olex2 (Dolomanov et al., 2009)'
_computing_publication_material 'Olex2 (Dolomanov et al., 2009)'
_computing_structure_refinement 'XL (Sheldrick, 2008)'
_computing_structure_solution 'olex2.solve (Bourhis et al., 2015)'
_diffrn_ambient_environment N~2~
_diffrn_ambient_temperature 100.00(10)
_diffrn_detector 'CCD plate'
_diffrn_measured_fraction_theta_full 0.983
_diffrn_measured_fraction_theta_max 0.983
_diffrn_measurement_details
;
List of Runs (angles in degrees, time in seconds):

  # Type    Start    End  Width  t~exp~   \w     \q     \k     \f   Frames
--------------------------------------------------------------------------
  1  \w    -42.00 -14.70   0.35    0.50    --    0.00 -77.00-180.00   78
  2  \w    -41.00  25.85   0.35    0.50    --    0.00 -77.00  60.00  191
  3  \w     43.00  85.00   0.35    0.50    --    0.00  38.00  90.00  120
  4  \w      3.00  28.20   0.35    0.50    --    0.00 -77.00-180.00   72
  5  \w     -6.00  28.30   0.35    0.50    --    0.00 -77.00-120.00   98
  6  \w    -33.00  -5.00   0.35    0.50    --    0.00 -82.00-120.00   80
  7  \w    -17.00  27.10   0.35    0.50    --    0.00  38.00  90.00  126
  8  \w     78.00 160.25   0.35    3.00    --   94.60  30.00-120.00  235
  9  \w     78.00 182.65   0.35    3.00    --   94.60  30.00 -90.00  299
 10  \w    116.00 182.85   0.35    3.00    --   94.60  82.00 -60.00  191
 11  \w    157.00 183.25   0.35    3.00    --   94.60  30.00 120.00   75
 12  \w     87.00 142.65   0.35    3.00    --   94.60  30.00 120.00  159
 13  \w     65.00  99.30   0.35    3.00    --   94.60 -45.00 -30.00   98
 14  \w    106.00 168.65   0.35    3.00    --   94.60  30.00 150.00  179
 15  \w     80.00 113.25   0.35    3.00    --   94.60  77.00  90.00   95
 16  \w     86.00 124.85   0.35    3.00    --   94.60 -82.00  60.00  111
 17  \w     48.00 123.25   0.35    3.00    --   94.60 -82.00 150.00  215
 18  \w     14.00 124.95   0.35    3.00    --   94.60 -82.00   0.00  317
 19  \w    108.00 169.25   0.35    3.00    --   94.60  15.00 -30.00  175
 20  \w     17.00 109.05   0.35    3.00    --   94.60 -61.00   0.00  263
 21  \w      6.00  79.15   0.35    3.00    --   94.60 -30.00  60.00  209
 22  \w      6.00  46.25   0.35    3.00    --   94.60 -30.00   0.00  115
 23  \w     84.00 110.25   0.35    3.00    --   94.60  77.00 -90.00   75
 24  \w     23.00 100.00   0.35    3.00    --   94.60 -30.00-150.00  220
;
_diffrn_measurement_device 'four-circle diffractometer'
_diffrn_measurement_device_type 'XtaLAB AFC12 (RINC): Kappa single'
_diffrn_measurement_method '\w scans'
_diffrn_orient_matrix_type 'CrysAlisPro convention (1999,Acta A55,543-557)'
_diffrn_orient_matrix_UB_11 0.0962561000
_diffrn_orient_matrix_UB_12 -0.0298103000
_diffrn_orient_matrix_UB_13 0.0743768000
_diffrn_orient_matrix_UB_21 -0.0519606000
_diffrn_orient_matrix_UB_22 0.1216660000
_diffrn_orient_matrix_UB_23 0.0305437000
_diffrn_orient_matrix_UB_31 -0.1394888000
_diffrn_orient_matrix_UB_32 -0.0659426000
_diffrn_orient_matrix_UB_33 0.0228404000
_diffrn_radiation_monochromator mirror
_diffrn_radiation_probe x-ray
_diffrn_radiation_type CuK\a
_diffrn_radiation_wavelength 1.54184
_diffrn_reflns_av_R_equivalents 0.0350
_diffrn_reflns_av_unetI/netI 0.0202
_diffrn_reflns_Laue_measured_fraction_full 0.999
_diffrn_reflns_Laue_measured_fraction_max 0.983
_diffrn_reflns_limit_h_max 9
_diffrn_reflns_limit_h_min -10
_diffrn_reflns_limit_k_max 13
_diffrn_reflns_limit_k_min -13
_diffrn_reflns_limit_l_max 23
_diffrn_reflns_limit_l_min -19
_diffrn_reflns_number 16370
_diffrn_reflns_point_group_measured_fraction_full 0.994
_diffrn_reflns_point_group_measured_fraction_max 0.912
_diffrn_reflns_theta_full 67.684
_diffrn_reflns_theta_max 73.861
_diffrn_reflns_theta_min 4.718
_diffrn_source 'Rotating-anode X-ray tube'
_diffrn_source_type 'Rigaku (Cu) X-ray Source'
_exptl_absorpt_coefficient_mu 2.788
_exptl_absorpt_correction_T_max 0.601
_exptl_absorpt_correction_T_min 0.573
_exptl_absorpt_correction_type multi-scan
_exptl_absorpt_process_details
;
CrysAlisPro 1.171.39.33c (Rigaku Oxford Diffraction, 2017)
Empirical absorption correction using spherical harmonics,
 implemented in SCALE3 ABSPACK scaling algorithm.
;
_exptl_crystal_colour colourless
_exptl_crystal_density_diffrn 1.330
_exptl_crystal_density_method 'not measured'
_exptl_crystal_description block
_exptl_crystal_F_000 760
_exptl_crystal_size_max 0.2
_exptl_crystal_size_mid 0.2
_exptl_crystal_size_min 0.2
_refine_diff_density_max 0.441
_refine_diff_density_min -0.294
_refine_diff_density_rms 0.061
_refine_ls_abs_structure_details
;
Flack H D (1983), Acta Cryst. A39, 876-881'    

 Flack x determined using 2781 quotients [(I+)-(I-)]/[(I+)+(I-)]
 (Parsons, Flack and Wagner, Acta Cryst. B69 (2013) 249-259).
;
_refine_ls_abs_structure_Flack 0.058(9)
_refine_ls_extinction_method none
_refine_ls_goodness_of_fit_ref 1.031
_refine_ls_hydrogen_treatment constr
_refine_ls_matrix_type full
_refine_ls_number_parameters 417
_refine_ls_number_reflns 6521
_refine_ls_number_restraints 2
_refine_ls_restrained_S_all 1.032
_refine_ls_R_factor_all 0.0306
_refine_ls_R_factor_gt 0.0305
_refine_ls_shift/su_max 0.001
_refine_ls_shift/su_mean 0.000
_refine_ls_structure_factor_coef Fsqd
_refine_ls_weighting_details 'calc w=1/[\s^2^(Fo^2^)+(0.0572P)^2^+0.4852P] where P=(Fo^2^+2Fc^2^)/3'
_refine_ls_weighting_scheme calc
_refine_ls_wR_factor_gt 0.0809
_refine_ls_wR_factor_ref 0.0810
_reflns_Friedel_coverage 0.758
_reflns_Friedel_fraction_full 0.881
_reflns_Friedel_fraction_max 0.832
_reflns_number_gt 6505
_reflns_number_total 6521
_reflns_threshold_expression >2sigma(I)
_cod_data_source_file suppl_ncrs-2019-0899_suppl.cif
_cod_data_source_block a
_cod_database_code 8105257
_chemical_oxdiff_formula 'C50 H50 O50 Cl0 S1 N1 '
_shelx_space_group_comment
;
The symmetry employed for this shelxl refinement is uniquely defined
by the following loop, which should always be used as a source of
symmetry information in preference to the above space-group names.
They are only intended as comments.
;
_reflns_odcompleteness_completeness 99.94
_reflns_odcompleteness_iscentric 1
_reflns_odcompleteness_theta 66.97
_olex2_refinement_description
;
1. Fixed Uiso
 At 1.2 times of:
  All C(H) groups, All C(H,H) groups, All N(H) groups
 At 1.5 times of:
  All C(H,H,H) groups
2. Rigid bond restraints
 C20, S21
 with sigma for 1-2 distances of 0.01 and sigma for 1-3 distances of 0.005
 S21, C20
 with sigma for 1-2 distances of 0.001 and sigma for 1-3 distances of 0.001
3.a Ternary CH refined with riding coordinates:
 C5(H5), C28(H28), C11(H11), C7(H7), C34(H34), C30(H30), C13(H13), C29(H29),
 C6(H6), C36(H36)
3.b Secondary CH2 refined with riding coordinates:
 C12(H12A,H12B), C17(H17A,H17B), C14(H14A,H14B), C40(H40A,H40B), C9(H9A,H9B),
 C3(H3A,H3B), C2(H2A,H2B), C35(H35A,H35B), C10(H10A,H10B), C37(H37A,H37B),
 C31(H31A,H31B), C27(H27A,H27B), C4(H4A,H4B), C8(H8A,H8B), C25(H25A,H25B),
 C26(H26A,H26B), C32(H32A,H32B), C33(H33A,H33B)
3.c Aromatic/amide H refined with riding coordinates:
 N22(H22), N45(H45)
3.d Idealised Me refined as rotating group:
 C23(H23A,H23B,H23C), C46(H46A,H46B,H46C)
;

loop_
_space_group_symop_operation_xyz
'x, y, z'
'-x, y+1/2, -z'

loop_
_atom_site_label
_atom_site_type_symbol
_atom_site_fract_x
_atom_site_fract_y
_atom_site_fract_z
_atom_site_U_iso_or_equiv
_atom_site_adp_type
_atom_site_occupancy
_atom_site_calc_flag
_atom_site_disorder_assembly
_atom_site_disorder_group
_atom_site_refinement_flags_posn
_atom_site_refinement_flags_adp
S42 S 1.14170(4) 0.45447(4) 0.64259(2) 0.01748(10) Uani 1 d . . . .
S19 S 1.37632(4) 0.33769(4) 0.82914(2) 0.01814(10) Uani 1 d . . . .
S21 S 1.39294(5) 0.60406(4) 0.88124(2) 0.02253(10) Uani 1 d . . . U
S44 S 1.10382(5) 0.73384(4) 0.64499(3) 0.02535(11) Uani 1 d . . . .
O18 O 1.94891(14) 0.26598(12) 0.82991(7) 0.0190(3) Uani 1 d . . . .
O41 O 0.57090(15) 0.41294(13) 0.66373(7) 0.0247(3) Uani 1 d . . . .
N16 N 1.87736(15) 0.29631(13) 0.94019(8) 0.0141(3) Uani 1 d . . . .
N22 N 1.14121(16) 0.47561(14) 0.83279(8) 0.0173(3) Uani 1 d . . . .
H22 H 1.0987 0.4056 0.8217 0.021 Uiso 1 calc . . R .
N39 N 0.62788(15) 0.41768(13) 0.54955(7) 0.0149(3) Uani 1 d . . . .
N1 N 1.96279(16) 0.39803(14) 1.12643(7) 0.0166(3) Uani 1 d . . . .
N45 N 1.36273(17) 0.60740(15) 0.67861(8) 0.0207(3) Uani 1 d . . . .
H45 H 1.4105 0.5383 0.6810 0.025 Uiso 1 calc . . R .
N24 N 0.51305(17) 0.53400(14) 0.36795(8) 0.0168(3) Uani 1 d . . . .
C5 C 2.07972(18) 0.42165(16) 1.01401(9) 0.0159(3) Uani 1 d . . . .
H5 H 2.0837 0.4805 0.9746 0.019 Uiso 1 calc . . R .
C28 C 0.42543(19) 0.55372(16) 0.48776(9) 0.0165(3) Uani 1 d . . . .
H28 H 0.4353 0.6087 0.5298 0.020 Uiso 1 calc . . R .
C15 C 1.84691(19) 0.28321(15) 0.86739(9) 0.0143(3) Uani 1 d . . . .
C11 C 1.76365(18) 0.33004(15) 0.98755(8) 0.0133(3) Uani 1 d . . . .
H11 H 1.7835 0.2775 1.0307 0.016 Uiso 1 calc . . R .
C12 C 1.59988(18) 0.30454(16) 0.95060(9) 0.0160(3) Uani 1 d . . . .
H12A H 1.5280 0.3434 0.9778 0.019 Uiso 1 calc . . R .
H12B H 1.5809 0.2167 0.9500 0.019 Uiso 1 calc . . R .
C17 C 2.03544(18) 0.29681(16) 0.97905(9) 0.0165(3) Uani 1 d . . . .
H17A H 2.1052 0.2769 0.9455 0.020 Uiso 1 calc . . R .
H17B H 2.0463 0.2341 1.0164 0.020 Uiso 1 calc . . R .
C14 C 1.68012(19) 0.28402(16) 0.83034(9) 0.0166(3) Uani 1 d . . . .
H14A H 1.6443 0.1999 0.8234 0.020 Uiso 1 calc . . R .
H14B H 1.6741 0.3215 0.7828 0.020 Uiso 1 calc . . R .
C7 C 1.79776(18) 0.46380(16) 1.01310(8) 0.0142(3) Uani 1 d . . . .
H7 H 1.7976 0.5152 0.9700 0.017 Uiso 1 calc . . R .
C38 C 0.66762(19) 0.41992(16) 0.62242(9) 0.0172(3) Uani 1 d . . . .
C40 C 0.46600(18) 0.42418(17) 0.51616(9) 0.0169(3) Uani 1 d . . . .
H40A H 0.4015 0.4022 0.5517 0.020 Uiso 1 calc . . R .
H40B H 0.4465 0.3660 0.4764 0.020 Uiso 1 calc . . R .
C34 C 0.73407(17) 0.44835(16) 0.49810(8) 0.0137(3) Uani 1 d . . . .
H34 H 0.7049 0.3979 0.4546 0.016 Uiso 1 calc . . R .
C30 C 0.70458(18) 0.58409(16) 0.47575(8) 0.0137(3) Uani 1 d . . . .
H30 H 0.7181 0.6333 0.5203 0.016 Uiso 1 calc . . R .
C9 C 1.6890(2) 0.44889(19) 1.12877(9) 0.0211(4) Uani 1 d . . . .
H9A H 1.6210 0.4878 1.1580 0.025 Uiso 1 calc . . R .
H9B H 1.6549 0.3648 1.1195 0.025 Uiso 1 calc . . R .
C13 C 1.57407(18) 0.35341(16) 0.87327(9) 0.0157(3) Uani 1 d . . . .
H13 H 1.6018 0.4406 0.8744 0.019 Uiso 1 calc . . R .
C29 C 0.53684(18) 0.59949(16) 0.43843(8) 0.0139(3) Uani 1 d . . . .
H29 H 0.5175 0.6871 0.4290 0.017 Uiso 1 calc . . R .
C6 C 1.95997(18) 0.46903(15) 1.05852(8) 0.0139(3) Uani 1 d . . . .
H6 H 1.9839 0.5549 1.0714 0.017 Uiso 1 calc . . R .
C43 C 1.2118(2) 0.60728(17) 0.65654(8) 0.0175(3) Uani 1 d . . . .
C3 C 2.2384(2) 0.34827(19) 1.13119(10) 0.0238(4) Uani 1 d . . . .
H3A H 2.2168 0.2620 1.1215 0.029 Uiso 1 calc . . R .
H3B H 2.3383 0.3547 1.1616 0.029 Uiso 1 calc . . R .
C2 C 2.1160(2) 0.40280(19) 1.17039(9) 0.0220(4) Uani 1 d . . . .
H2A H 2.1146 0.3581 1.2152 0.026 Uiso 1 calc . . R .
H2B H 2.1420 0.4876 1.1828 0.026 Uiso 1 calc . . R .
C20 C 1.29358(19) 0.48015(16) 0.84908(8) 0.0159(3) Uani 1 d . . . U
C35 C 0.89876(17) 0.41587(16) 0.53017(8) 0.0147(3) Uani 1 d . . . .
H35A H 0.9680 0.4442 0.4982 0.018 Uiso 1 calc . . R .
H35B H 0.9092 0.3274 0.5350 0.018 Uiso 1 calc . . R .
C10 C 1.8524(2) 0.44957(18) 1.16966(9) 0.0213(4) Uani 1 d . . . .
H10A H 1.8819 0.5333 1.1832 0.026 Uiso 1 calc . . R .
H10B H 1.8564 0.4022 1.2139 0.026 Uiso 1 calc . . R .
C37 C 0.8364(2) 0.42438(19) 0.65472(9) 0.0217(4) Uani 1 d . . . .
H37A H 0.8704 0.3418 0.6688 0.026 Uiso 1 calc . . R .
H37B H 0.8482 0.4740 0.6984 0.026 Uiso 1 calc . . R .
C23 C 1.0425(2) 0.58243(18) 0.83271(9) 0.0206(3) Uani 1 d . . . .
H23A H 1.0512 0.6328 0.7914 0.031 Uiso 1 calc . . GR .
H23B H 1.0733 0.6288 0.8764 0.031 Uiso 1 calc . . GR .
H23C H 0.9377 0.5563 0.8303 0.031 Uiso 1 calc . . GR .
C31 C 0.8130(2) 0.63571(17) 0.42696(10) 0.0199(4) Uani 1 d . . . .
H31A H 0.7982 0.7238 0.4219 0.024 Uiso 1 calc . . R .
H31B H 0.9188 0.6210 0.4492 0.024 Uiso 1 calc . . R .
C27 C 0.2581(2) 0.56037(19) 0.44934(11) 0.0244(4) Uani 1 d . . . .
H27A H 0.1915 0.5224 0.4796 0.029 Uiso 1 calc . . R .
H27B H 0.2277 0.6457 0.4422 0.029 Uiso 1 calc . . R .
C4 C 2.24092(19) 0.41656(19) 1.05962(10) 0.0223(4) Uani 1 d . . . .
H4A H 2.3107 0.3752 1.0323 0.027 Uiso 1 calc . . R .
H4B H 2.2787 0.4995 1.0698 0.027 Uiso 1 calc . . R .
C8 C 1.6809(2) 0.51755(16) 1.05698(9) 0.0181(3) Uani 1 d . . . .
H8A H 1.7027 0.6039 1.0664 0.022 Uiso 1 calc . . R .
H8B H 1.5780 0.5107 1.0294 0.022 Uiso 1 calc . . R .
C25 C 0.3537(2) 0.5460(2) 0.33135(10) 0.0252(4) Uani 1 d . . . .
H25A H 0.3421 0.5030 0.2853 0.030 Uiso 1 calc . . R .
H25B H 0.3313 0.6321 0.3213 0.030 Uiso 1 calc . . R .
C36 C 0.94082(18) 0.47617(16) 0.60438(9) 0.0168(3) Uani 1 d . . . .
H36 H 0.9212 0.5645 0.5988 0.020 Uiso 1 calc . . R .
C26 C 0.2384(2) 0.4951(2) 0.37592(11) 0.0290(4) Uani 1 d . . . .
H26A H 0.2547 0.4075 0.3832 0.035 Uiso 1 calc . . R .
H26B H 0.1347 0.5076 0.3503 0.035 Uiso 1 calc . . R .
C32 C 0.7831(2) 0.57573(19) 0.35201(10) 0.0242(4) Uani 1 d . . . .
H32A H 0.8447 0.6158 0.3202 0.029 Uiso 1 calc . . R .
H32B H 0.8125 0.4898 0.3560 0.029 Uiso 1 calc . . R .
C33 C 0.6132(2) 0.5866(2) 0.32020(9) 0.0231(4) Uani 1 d . . . .
H33A H 0.5875 0.6726 0.3118 0.028 Uiso 1 calc . . R .
H33B H 0.5945 0.5447 0.2737 0.028 Uiso 1 calc . . R .
C46 C 1.4517(2) 0.7179(2) 0.69896(11) 0.0303(4) Uani 1 d . . . .
H46A H 1.4353 0.7756 0.6596 0.045 Uiso 1 calc . . GR .
H46B H 1.5590 0.6975 0.7097 0.045 Uiso 1 calc . . GR .
H46C H 1.4195 0.7538 0.7410 0.045 Uiso 1 calc . . GR .

loop_
_atom_site_aniso_label
_atom_site_aniso_U_11
_atom_site_aniso_U_22
_atom_site_aniso_U_33
_atom_site_aniso_U_23
_atom_site_aniso_U_13
_atom_site_aniso_U_12
S42 0.01402(19) 0.0166(2) 0.02036(19) -0.00150(15) -0.00167(14) 0.00076(14)
S19 0.01362(18) 0.0180(2) 0.0215(2) -0.00611(16) -0.00094(14) 0.00169(14)
S21 0.0216(2) 0.0158(2) 0.0289(2) -0.00320(17) -0.00020(16) -0.00007(16)
S44 0.0244(2) 0.0169(2) 0.0338(3) 0.00018(19) 0.00184(18) -0.00011(17)
O18 0.0176(6) 0.0233(7) 0.0174(6) -0.0046(5) 0.0068(5) -0.0010(5)
O41 0.0206(6) 0.0371(8) 0.0180(6) 0.0085(6) 0.0084(5) 0.0044(6)
N16 0.0113(6) 0.0170(7) 0.0141(6) -0.0021(5) 0.0023(5) 0.0002(5)
N22 0.0164(7) 0.0200(7) 0.0156(6) -0.0016(5) 0.0030(5) 0.0015(6)
N39 0.0124(6) 0.0177(7) 0.0146(6) 0.0042(5) 0.0021(5) 0.0003(5)
N1 0.0192(7) 0.0199(7) 0.0108(6) 0.0009(5) 0.0022(5) -0.0006(6)
N45 0.0179(7) 0.0237(8) 0.0202(7) -0.0006(6) 0.0017(5) -0.0035(6)
N24 0.0186(7) 0.0198(7) 0.0112(6) -0.0009(5) 0.0004(5) 0.0011(6)
C5 0.0155(8) 0.0171(8) 0.0156(7) 0.0005(6) 0.0042(6) -0.0016(6)
C28 0.0140(8) 0.0176(8) 0.0183(8) 0.0020(6) 0.0043(6) 0.0019(6)
C15 0.0160(8) 0.0132(7) 0.0142(7) -0.0019(6) 0.0046(6) -0.0005(6)
C11 0.0139(7) 0.0148(8) 0.0120(7) -0.0002(6) 0.0041(5) -0.0006(6)
C12 0.0136(7) 0.0203(8) 0.0146(8) -0.0028(6) 0.0035(6) -0.0017(6)
C17 0.0131(8) 0.0197(9) 0.0162(8) -0.0022(6) 0.0014(6) 0.0022(6)
C14 0.0163(8) 0.0199(8) 0.0136(7) -0.0016(6) 0.0025(6) -0.0003(6)
C7 0.0146(7) 0.0154(8) 0.0132(7) 0.0003(6) 0.0042(6) 0.0005(6)
C38 0.0167(8) 0.0188(9) 0.0164(8) 0.0044(6) 0.0035(6) 0.0025(6)
C40 0.0113(7) 0.0216(9) 0.0179(7) 0.0060(6) 0.0024(6) -0.0020(6)
C34 0.0125(7) 0.0171(8) 0.0118(7) 0.0008(6) 0.0029(6) -0.0009(6)
C30 0.0144(7) 0.0132(7) 0.0138(7) 0.0002(6) 0.0036(5) -0.0015(6)
C9 0.0221(8) 0.0255(9) 0.0181(8) -0.0047(7) 0.0102(7) -0.0021(7)
C13 0.0132(7) 0.0169(8) 0.0165(8) -0.0022(6) 0.0011(6) -0.0005(6)
C29 0.0158(8) 0.0134(7) 0.0127(7) 0.0010(6) 0.0029(6) 0.0009(6)
C6 0.0170(8) 0.0118(7) 0.0127(7) -0.0001(6) 0.0018(6) -0.0013(6)
C43 0.0196(8) 0.0220(9) 0.0112(7) 0.0004(6) 0.0035(6) -0.0034(7)
C3 0.0206(8) 0.0256(9) 0.0225(9) -0.0003(8) -0.0049(7) -0.0004(8)
C2 0.0252(9) 0.0232(9) 0.0154(8) 0.0005(7) -0.0036(7) -0.0024(7)
C20 0.0174(8) 0.0198(8) 0.0106(7) -0.0003(6) 0.0026(6) 0.0015(6)
C35 0.0125(7) 0.0178(8) 0.0137(7) 0.0012(6) 0.0022(5) 0.0011(6)
C10 0.0280(9) 0.0243(9) 0.0122(7) -0.0027(7) 0.0055(7) -0.0046(8)
C37 0.0193(8) 0.0330(10) 0.0125(7) 0.0020(7) 0.0015(6) 0.0016(7)
C23 0.0197(8) 0.0236(9) 0.0188(8) 0.0006(7) 0.0041(6) 0.0066(7)
C31 0.0165(8) 0.0201(8) 0.0242(9) 0.0079(7) 0.0067(7) -0.0011(7)
C27 0.0120(8) 0.0298(10) 0.0313(10) 0.0108(8) 0.0034(7) 0.0033(7)
C4 0.0148(8) 0.0292(10) 0.0221(8) -0.0025(8) 0.0009(6) -0.0010(7)
C8 0.0190(8) 0.0162(8) 0.0199(8) -0.0060(7) 0.0056(7) 0.0012(6)
C25 0.0225(9) 0.0302(10) 0.0196(8) 0.0023(7) -0.0064(7) 0.0008(8)
C36 0.0135(7) 0.0202(8) 0.0159(7) -0.0005(6) 0.0002(6) 0.0007(6)
C26 0.0178(9) 0.0318(10) 0.0328(10) 0.0070(9) -0.0095(8) -0.0040(8)
C32 0.0251(9) 0.0288(10) 0.0216(8) 0.0077(8) 0.0126(7) 0.0053(8)
C33 0.0294(10) 0.0263(9) 0.0147(7) 0.0028(8) 0.0074(7) 0.0056(8)
C46 0.0254(10) 0.0302(10) 0.0333(10) 0.0020(9) -0.0010(8) -0.0128(8)

loop_
_atom_type_symbol
_atom_type_description
_atom_type_scat_dispersion_real
_atom_type_scat_dispersion_imag
_atom_type_scat_source
C C 0.0181 0.0091 'International Tables Vol C Tables 4.2.6.8 and 6.1.1.4'
H H 0.0000 0.0000 'International Tables Vol C Tables 4.2.6.8 and 6.1.1.4'
N N 0.0311 0.0180 'International Tables Vol C Tables 4.2.6.8 and 6.1.1.4'
O O 0.0492 0.0322 'International Tables Vol C Tables 4.2.6.8 and 6.1.1.4'
S S 0.3331 0.5567 'International Tables Vol C Tables 4.2.6.8 and 6.1.1.4'

loop_
_geom_angle_atom_site_label_1
_geom_angle_atom_site_label_2
_geom_angle_atom_site_label_3
_geom_angle
_geom_angle_site_symmetry_1
_geom_angle_site_symmetry_3
C43 S42 C36 103.25(8) . .
C20 S19 C13 102.63(8) . .
C15 N16 C11 125.61(13) . .
C15 N16 C17 121.24(13) . .
C17 N16 C11 112.52(12) . .
C20 N22 H22 118.2 . .
C20 N22 C23 123.59(15) . .
C23 N22 H22 118.2 . .
C38 N39 C40 120.36(13) . .
C38 N39 C34 124.13(14) . .
C40 N39 C34 112.71(12) . .
C2 N1 C6 110.40(13) . .
C2 N1 C10 108.04(13) . .
C10 N1 C6 110.43(13) . .
C43 N45 H45 118.2 . .
C43 N45 C46 123.57(17) . .
C46 N45 H45 118.2 . .
C25 N24 C29 111.06(14) . .
C25 N24 C33 107.84(14) . .
C33 N24 C29 109.82(13) . .
C17 C5 H5 107.3 . .
C17 C5 C6 112.32(13) . .
C17 C5 C4 110.73(14) . .
C6 C5 H5 107.3 . .
C6 C5 C4 111.53(13) . .
C4 C5 H5 107.3 . .
C40 C28 H28 107.5 . .
C40 C28 C29 111.84(14) . .
C40 C28 C27 111.05(14) . .
C29 C28 H28 107.5 . .
C29 C28 C27 111.30(14) . .
C27 C28 H28 107.5 . .
O18 C15 N16 122.72(15) . .
O18 C15 C14 118.64(14) . .
N16 C15 C14 118.58(14) . .
N16 C11 H11 107.2 . .
N16 C11 C12 111.46(13) . .
N16 C11 C7 107.48(13) . .
C12 C11 H11 107.2 . .
C12 C11 C7 115.77(14) . .
C7 C11 H11 107.2 . .
C11 C12 H12A 109.5 . .
C11 C12 H12B 109.5 . .
C11 C12 C13 110.65(13) . .
H12A C12 H12B 108.1 . .
C13 C12 H12A 109.5 . .
C13 C12 H12B 109.5 . .
N16 C17 C5 111.81(13) . .
N16 C17 H17A 109.3 . .
N16 C17 H17B 109.3 . .
C5 C17 H17A 109.3 . .
C5 C17 H17B 109.3 . .
H17A C17 H17B 107.9 . .
C15 C14 H14A 109.0 . .
C15 C14 H14B 109.0 . .
C15 C14 C13 113.10(13) . .
H14A C14 H14B 107.8 . .
C13 C14 H14A 109.0 . .
C13 C14 H14B 109.0 . .
C11 C7 H7 108.0 . .
C6 C7 C11 108.75(13) . .
C6 C7 H7 108.0 . .
C8 C7 C11 114.26(14) . .
C8 C7 H7 108.0 . .
C8 C7 C6 109.56(13) . .
O41 C38 N39 122.25(15) . .
O41 C38 C37 118.90(15) . .
N39 C38 C37 118.77(14) . .
N39 C40 C28 110.47(13) . .
N39 C40 H40A 109.6 . .
N39 C40 H40B 109.6 . .
C28 C40 H40A 109.6 . .
C28 C40 H40B 109.6 . .
H40A C40 H40B 108.1 . .
N39 C34 H34 107.6 . .
N39 C34 C30 107.10(12) . .
N39 C34 C35 110.73(12) . .
C30 C34 H34 107.6 . .
C35 C34 H34 107.6 . .
C35 C34 C30 115.92(13) . .
C34 C30 H30 107.6 . .
C29 C30 C34 109.51(13) . .
C29 C30 H30 107.6 . .
C31 C30 C34 114.72(13) . .
C31 C30 H30 107.6 . .
C31 C30 C29 109.66(13) . .
H9A C9 H9B 108.1 . .
C10 C9 H9A 109.6 . .
C10 C9 H9B 109.6 . .
C10 C9 C8 110.23(14) . .
C8 C9 H9A 109.6 . .
C8 C9 H9B 109.6 . .
S19 C13 H13 108.6 . .
C12 C13 S19 112.62(11) . .
C12 C13 C14 108.37(14) . .
C12 C13 H13 108.6 . .
C14 C13 S19 109.84(11) . .
C14 C13 H13 108.6 . .
N24 C29 C28 111.39(14) . .
N24 C29 C30 109.76(13) . .
N24 C29 H29 108.3 . .
C28 C29 C30 110.68(12) . .
C28 C29 H29 108.3 . .
C30 C29 H29 108.3 . .
N1 C6 C5 111.72(13) . .
N1 C6 C7 109.76(12) . .
N1 C6 H6 108.3 . .
C5 C6 C7 110.30(12) . .
C5 C6 H6 108.3 . .
C7 C6 H6 108.3 . .
S44 C43 S42 125.21(10) . .
N45 C43 S42 110.66(13) . .
N45 C43 S44 124.12(14) . .
H3A C3 H3B 108.2 . .
C2 C3 H3A 109.7 . .
C2 C3 H3B 109.7 . .
C2 C3 C4 110.00(15) . .
C4 C3 H3A 109.7 . .
C4 C3 H3B 109.7 . .
N1 C2 C3 112.20(14) . .
N1 C2 H2A 109.2 . .
N1 C2 H2B 109.2 . .
C3 C2 H2A 109.2 . .
C3 C2 H2B 109.2 . .
H2A C2 H2B 107.9 . .
S21 C20 S19 124.92(10) . .
N22 C20 S19 110.64(13) . .
N22 C20 S21 124.41(13) . .
C34 C35 H35A 109.8 . .
C34 C35 H35B 109.8 . .
C34 C35 C36 109.57(13) . .
H35A C35 H35B 108.2 . .
C36 C35 H35A 109.8 . .
C36 C35 H35B 109.8 . .
N1 C10 C9 112.29(13) . .
N1 C10 H10A 109.1 . .
N1 C10 H10B 109.1 . .
C9 C10 H10A 109.1 . .
C9 C10 H10B 109.1 . .
H10A C10 H10B 107.9 . .
C38 C37 H37A 108.6 . .
C38 C37 H37B 108.6 . .
C38 C37 C36 114.68(13) . .
H37A C37 H37B 107.6 . .
C36 C37 H37A 108.6 . .
C36 C37 H37B 108.6 . .
N22 C23 H23A 109.5 . .
N22 C23 H23B 109.5 . .
N22 C23 H23C 109.5 . .
H23A C23 H23B 109.5 . .
H23A C23 H23C 109.5 . .
H23B C23 H23C 109.5 . .
C30 C31 H31A 109.5 . .
C30 C31 H31B 109.5 . .
H31A C31 H31B 108.1 . .
C32 C31 C30 110.89(14) . .
C32 C31 H31A 109.5 . .
C32 C31 H31B 109.5 . .
C28 C27 H27A 109.4 . .
C28 C27 H27B 109.4 . .
H27A C27 H27B 108.0 . .
C26 C27 C28 111.04(15) . .
C26 C27 H27A 109.4 . .
C26 C27 H27B 109.4 . .
C5 C4 H4A 109.4 . .
C5 C4 H4B 109.4 . .
C3 C4 C5 111.05(14) . .
C3 C4 H4A 109.4 . .
C3 C4 H4B 109.4 . .
H4A C4 H4B 108.0 . .
C7 C8 H8A 109.7 . .
C7 C8 H8B 109.7 . .
C9 C8 C7 110.04(14) . .
C9 C8 H8A 109.7 . .
C9 C8 H8B 109.7 . .
H8A C8 H8B 108.2 . .
N24 C25 H25A 109.0 . .
N24 C25 H25B 109.0 . .
N24 C25 C26 112.76(15) . .
H25A C25 H25B 107.8 . .
C26 C25 H25A 109.0 . .
C26 C25 H25B 109.0 . .
S42 C36 H36 108.3 . .
C35 C36 S42 112.36(11) . .
C35 C36 C37 108.58(14) . .
C35 C36 H36 108.3 . .
C37 C36 S42 110.87(11) . .
C37 C36 H36 108.3 . .
C27 C26 H26A 109.8 . .
C27 C26 H26B 109.8 . .
C25 C26 C27 109.44(16) . .
C25 C26 H26A 109.8 . .
C25 C26 H26B 109.8 . .
H26A C26 H26B 108.2 . .
C31 C32 H32A 109.7 . .
C31 C32 H32B 109.7 . .
H32A C32 H32B 108.2 . .
C33 C32 C31 109.73(14) . .
C33 C32 H32A 109.7 . .
C33 C32 H32B 109.7 . .
N24 C33 C32 112.44(14) . .
N24 C33 H33A 109.1 . .
N24 C33 H33B 109.1 . .
C32 C33 H33A 109.1 . .
C32 C33 H33B 109.1 . .
H33A C33 H33B 107.8 . .
N45 C46 H46A 109.5 . .
N45 C46 H46B 109.5 . .
N45 C46 H46C 109.5 . .
H46A C46 H46B 109.5 . .
H46A C46 H46C 109.5 . .
H46B C46 H46C 109.5 . .

loop_
_geom_bond_atom_site_label_1
_geom_bond_atom_site_label_2
_geom_bond_distance
_geom_bond_site_symmetry_2
S42 C43 1.7787(19) .
S42 C36 1.8129(16) .
S19 C13 1.8104(16) .
S19 C20 1.7781(18) .
S21 C20 1.6662(18) .
S44 C43 1.6679(19) .
O18 C15 1.239(2) .
O41 C38 1.240(2) .
N16 C15 1.350(2) .
N16 C11 1.4847(19) .
N16 C17 1.462(2) .
N22 H22 0.8600 .
N22 C20 1.328(2) .
N22 C23 1.452(2) .
N39 C38 1.349(2) .
N39 C40 1.463(2) .
N39 C34 1.4825(19) .
N1 C6 1.4817(19) .
N1 C2 1.462(2) .
N1 C10 1.471(2) .
N45 H45 0.8600 .
N45 C43 1.327(2) .
N45 C46 1.453(2) .
N24 C29 1.481(2) .
N24 C25 1.464(2) .
N24 C33 1.468(2) .
C5 H5 0.9800 .
C5 C17 1.531(2) .
C5 C6 1.533(2) .
C5 C4 1.534(2) .
C28 H28 0.9800 .
C28 C40 1.528(2) .
C28 C29 1.533(2) .
C28 C27 1.533(2) .
C15 C14 1.519(2) .
C11 H11 0.9800 .
C11 C12 1.520(2) .
C11 C7 1.547(2) .
C12 H12A 0.9700 .
C12 H12B 0.9700 .
C12 C13 1.521(2) .
C17 H17A 0.9700 .
C17 H17B 0.9700 .
C14 H14A 0.9700 .
C14 H14B 0.9700 .
C14 C13 1.525(2) .
C7 H7 0.9800 .
C7 C6 1.540(2) .
C7 C8 1.531(2) .
C38 C37 1.512(2) .
C40 H40A 0.9700 .
C40 H40B 0.9700 .
C34 H34 0.9800 .
C34 C30 1.546(2) .
C34 C35 1.519(2) .
C30 H30 0.9800 .
C30 C29 1.537(2) .
C30 C31 1.529(2) .
C9 H9A 0.9700 .
C9 H9B 0.9700 .
C9 C10 1.516(2) .
C9 C8 1.526(2) .
C13 H13 0.9800 .
C29 H29 0.9800 .
C6 H6 0.9800 .
C3 H3A 0.9700 .
C3 H3B 0.9700 .
C3 C2 1.518(3) .
C3 C4 1.533(3) .
C2 H2A 0.9700 .
C2 H2B 0.9700 .
C35 H35A 0.9700 .
C35 H35B 0.9700 .
C35 C36 1.524(2) .
C10 H10A 0.9700 .
C10 H10B 0.9700 .
C37 H37A 0.9700 .
C37 H37B 0.9700 .
C37 C36 1.525(2) .
C23 H23A 0.9600 .
C23 H23B 0.9600 .
C23 H23C 0.9600 .
C31 H31A 0.9700 .
C31 H31B 0.9700 .
C31 C32 1.528(3) .
C27 H27A 0.9700 .
C27 H27B 0.9700 .
C27 C26 1.529(3) .
C4 H4A 0.9700 .
C4 H4B 0.9700 .
C8 H8A 0.9700 .
C8 H8B 0.9700 .
C25 H25A 0.9700 .
C25 H25B 0.9700 .
C25 C26 1.517(3) .
C36 H36 0.9800 .
C26 H26A 0.9700 .
C26 H26B 0.9700 .
C32 H32A 0.9700 .
C32 H32B 0.9700 .
C32 C33 1.523(3) .
C33 H33A 0.9700 .
C33 H33B 0.9700 .
C46 H46A 0.9600 .
C46 H46B 0.9600 .
C46 H46C 0.9600 .
